data_2204414
loop_
_publ_author_name
'Gao, Shan'
'Lu, Zhen-Zhong'
'Huo, Li-Hua'
'Zhang, Xian-Fa'
'Zhao, Hui'

_publ_section_title
;
 A one-dimensional hydrogen-bonding chain of
 diacetatobis(3-hydroxypyridine)copper(II)
;
_journal_issue 10
_journal_name_full 'Acta Crystallographica Section E'
_journal_page_first m1353
_journal_page_last m1355
_journal_paper_doi 10.1107/S1600536804021154
_journal_volume 60
_journal_year 2004
_chemical_formula_iupac '[Cu (C2 H3 O2)2 (C5 H5 N O)2]'
_chemical_formula_moiety 'C14 H16 Cu1 N2 O6'
_chemical_formula_sum 'C14 H16 Cu N2 O6'
_chemical_formula_weight 371.83
_chemical_name_systematic
;
diacetatobis(3-hydroxypyridine)copper(II)
;
_space_group_IT_number 2
_symmetry_cell_setting triclinic
_symmetry_space_group_name_Hall '-P 1'
_symmetry_space_group_name_H-M 'P -1'
_atom_sites_solution_hydrogens geom
_atom_sites_solution_primary direct
_atom_sites_solution_secondary difmap
_cell_angle_alpha 114.92(3)
_cell_angle_beta 100.20(3)
_cell_angle_gamma 100.07(3)
_cell_formula_units_Z 2
_cell_length_a 8.9725(18)
_cell_length_b 10.138(2)
_cell_length_c 10.247(2)
_cell_measurement_reflns_used 7857
_cell_measurement_temperature 293(2)
_cell_measurement_theta_max 27.5
_cell_measurement_theta_min 3.37
_cell_volume 798.8(4)
_computing_cell_refinement RAPID-AUTO
_computing_data_collection 'RAPID-AUTO (Rigaku, 1998)'
_computing_data_reduction 'CrystalStructure (Rigaku/MSC, 2002)'
_computing_molecular_graphics 'ORTEPII (Johnson, 1976)'
_computing_publication_material SHELXL97
_computing_structure_refinement 'SHELXL97 (Sheldrick, 1997)'
_computing_structure_solution 'SHELXS97 (Sheldrick, 1997)'
_diffrn_ambient_temperature 293(2)
_diffrn_detector_area_resol_mean 10
_diffrn_measured_fraction_theta_full 0.985
_diffrn_measured_fraction_theta_max 0.986
_diffrn_measurement_device_type 'Rigaku R-AXIS RAPID'
_diffrn_measurement_method \w
_diffrn_radiation_monochromator graphite
_diffrn_radiation_source 'fine-focus sealed tube'
_diffrn_radiation_type MoK\a
_diffrn_radiation_wavelength 0.71073
_diffrn_reflns_av_R_equivalents 0.0261
_diffrn_reflns_av_sigmaI/netI 0.0272
_diffrn_reflns_limit_h_max 10
_diffrn_reflns_limit_h_min -11
_diffrn_reflns_limit_k_max 13
_diffrn_reflns_limit_k_min -13
_diffrn_reflns_limit_l_max 13
_diffrn_reflns_limit_l_min -12
_diffrn_reflns_number 7445
_diffrn_reflns_theta_full 27.48
_diffrn_reflns_theta_max 27.48
_diffrn_reflns_theta_min 3.37
_diffrn_standards_decay_% 0
_diffrn_standards_interval_count 0
_diffrn_standards_interval_time 0
_diffrn_standards_number 0
_exptl_absorpt_coefficient_mu 1.398
_exptl_absorpt_correction_T_max 0.778
_exptl_absorpt_correction_T_min 0.631
_exptl_absorpt_correction_type multi-scan
_exptl_absorpt_process_details '(ABSCOR; Higashi, 1995)'
_exptl_crystal_colour blue
_exptl_crystal_density_diffrn 1.546
_exptl_crystal_density_method 'not measured'
_exptl_crystal_description prism
_exptl_crystal_F_000 382
_exptl_crystal_size_max 0.39
_exptl_crystal_size_mid 0.28
_exptl_crystal_size_min 0.18
_refine_diff_density_max 0.532
_refine_diff_density_min -0.424
_refine_ls_extinction_method none
_refine_ls_goodness_of_fit_ref 1.059
_refine_ls_hydrogen_treatment mixed
_refine_ls_matrix_type full
_refine_ls_number_parameters 219
_refine_ls_number_reflns 3601
_refine_ls_number_restraints 2
_refine_ls_restrained_S_all 1.059
_refine_ls_R_factor_all 0.0514
_refine_ls_R_factor_gt 0.0389
_refine_ls_shift/su_max 0.000
_refine_ls_shift/su_mean 0.000
_refine_ls_structure_factor_coef Fsqd
_refine_ls_weighting_details 'calc w = 1/[\s^2^(Fo^2^)+(0.0653P)^2^+0.1657P] where P = (Fo^2^+2Fc^2^)/3'
_refine_ls_weighting_scheme calc
_refine_ls_wR_factor_gt 0.1015
_refine_ls_wR_factor_ref 0.1076
_reflns_number_gt 2890
_reflns_number_total 3601
_reflns_threshold_expression I>2\s(I)
_cod_data_source_file ww6268.cif
_cod_data_source_block I
_cod_depositor_comments
;
The following automatic conversions were performed:
'_exptl_absorpt_correction_type' value 'Multi-scan' changed to
'multi-scan' according to
'/home/saulius/struct/CIF-dictionaries/cif_core.dic' dictionary named
'cif_core.dic' version 2.4.1 from 2010-06-29.

Automatic conversion script
Id: cif_fix_enum 1527 2010-12-29 10:47:43Z saulius 

The following automatic conversions were performed:

'_exptl_absorpt_correction_type' value 'Multi-scan' changed to
'multi-scan' according to
/home/saulius/struct/CIF-dictionaries/cif_core.dic dictionary named
'cif_core.dic' version 2.4.1 from 2010-06-29.

Automatic conversion script
Id: cif_fix_values 1715 2011-07-08 13:25:40Z adriana 
;
_cod_original_formula_sum 'C14 H16 Cu1 N2 O6'
_cod_database_code 2204414
_cod_database_fobs_code 2204414

loop_
_symmetry_equiv_pos_as_xyz
'x, y, z'
'-x, -y, -z'

loop_
_atom_site_label
_atom_site_fract_x
_atom_site_fract_y
_atom_site_fract_z
_atom_site_U_iso_or_equiv
_atom_site_adp_type
_atom_site_calc_flag
_atom_site_refinement_flags
_atom_site_occupancy
_atom_site_type_symbol
Cu1 0.0000 0.0000 0.0000 0.03470(10) Uani d S 1 Cu
Cu2 0.0000 0.5000 0.5000 0.03470(10) Uani d S 1 Cu
O1 0.1748(2) -0.0948(2) -0.0258(2) 0.0434(4) Uani d . 1 O
O2 0.2423(2) 0.0609(2) 0.2163(2) 0.0532(5) Uani d . 1 O
O3 0.1855(3) 0.5584(2) 0.0742(2) 0.0512(5) Uani d D 1 O
H15 0.156(4) 0.571(4) 0.152(3) 0.077 Uiso d D 1 H
O4 0.0856(2) 0.7116(2) 0.5423(2) 0.0407(4) Uani d . 1 O
O5 0.0886(2) 0.5812(2) 0.3087(2) 0.0492(4) Uani d . 1 O
O6 0.4440(2) 0.2151(2) 0.4832(2) 0.0585(5) Uani d D 1 O
H16 0.380(4) 0.157(4) 0.397(2) 0.088 Uiso d D 1 H
N1 0.1058(2) 0.1543(2) -0.0518(2) 0.0363(4) Uani d . 1 N
N2 0.2198(2) 0.4905(2) 0.5722(2) 0.0379(4) Uani d . 1 N
C1 0.4120(4) -0.0927(4) 0.1238(4) 0.0602(8) Uani d . 1 C
H1A 0.4778 -0.0332 0.2251 0.090 Uiso calc R 1 H
H1B 0.4698 -0.0832 0.0563 0.090 Uiso calc R 1 H
H1C 0.3798 -0.1971 0.1016 0.090 Uiso calc R 1 H
C2 0.2685(3) -0.0372(3) 0.1053(3) 0.0418(6) Uani d . 1 C
C3 0.1072(3) 0.2990(3) 0.0243(3) 0.0377(5) Uani d . 1 C
H3 0.0571 0.3254 0.0999 0.045 Uiso calc R 1 H
C4 0.1806(3) 0.4115(3) -0.0055(3) 0.0386(5) Uani d . 1 C
C5 0.2525(4) 0.3710(3) -0.1190(3) 0.0503(6) Uani d . 1 C
H5 0.3024 0.4436 -0.1418 0.060 Uiso calc R 1 H
C6 0.2497(4) 0.2205(3) -0.1989(3) 0.0536(7) Uani d . 1 C
H6 0.2973 0.1910 -0.2763 0.064 Uiso calc R 1 H
C7 0.1755(3) 0.1151(3) -0.1622(3) 0.0459(6) Uani d . 1 C
H7 0.1739 0.0143 -0.2157 0.055 Uiso calc R 1 H
C8 0.1823(4) 0.8520(3) 0.4233(4) 0.0587(8) Uani d . 1 C
H8A 0.2948 0.8718 0.4431 0.088 Uiso calc R 1 H
H8B 0.1574 0.9327 0.5000 0.088 Uiso calc R 1 H
H8C 0.1383 0.8453 0.3275 0.088 Uiso calc R 1 H
C9 0.1141(3) 0.7044(3) 0.4223(3) 0.0391(5) Uani d . 1 C
C10 0.2582(3) 0.3611(3) 0.5050(3) 0.0398(5) Uani d . 1 C
H10 0.1825 0.2779 0.4249 0.048 Uiso calc R 1 H
C11 0.4070(3) 0.3470(3) 0.5509(3) 0.0415(5) Uani d . 1 C
C12 0.5187(3) 0.4709(3) 0.6690(3) 0.0476(6) Uani d . 1 C
H12 0.6197 0.4651 0.7019 0.057 Uiso calc R 1 H
C13 0.4784(3) 0.6037(3) 0.7376(3) 0.0479(6) Uani d . 1 C
H13 0.5523 0.6883 0.8178 0.058 Uiso calc R 1 H
C14 0.3284(3) 0.6108(3) 0.6872(3) 0.0447(6) Uani d . 1 C
H14 0.3022 0.7009 0.7339 0.054 Uiso calc R 1 H

loop_
_atom_site_aniso_label
_atom_site_aniso_U_11
_atom_site_aniso_U_22
_atom_site_aniso_U_33
_atom_site_aniso_U_12
_atom_site_aniso_U_13
_atom_site_aniso_U_23
Cu1 0.0386(2) 0.0294(2) 0.0351(2) 0.0091(2) 0.0102(2) 0.0145(2)
Cu2 0.0364(2) 0.0328(2) 0.0343(2) 0.0106(2) 0.0099(2) 0.0149(2)
O1 0.0448(9) 0.0421(9) 0.0460(10) 0.0138(8) 0.0119(8) 0.0220(8)
O2 0.0520(10) 0.0470(10) 0.0490(10) 0.0191(9) 0.0102(9) 0.0121(9)
O3 0.0690(10) 0.0343(9) 0.0510(10) 0.0119(9) 0.0200(10) 0.0206(9)
O4 0.0426(9) 0.0372(9) 0.0410(10) 0.0111(7) 0.0122(7) 0.0174(8)
O5 0.0640(10) 0.0381(9) 0.0420(10) 0.0119(8) 0.0185(9) 0.0155(8)
O6 0.0540(10) 0.0590(10) 0.0530(10) 0.0300(10) 0.0071(9) 0.0150(10)
N1 0.0380(10) 0.0350(10) 0.0390(10) 0.0112(8) 0.0108(8) 0.0186(9)
N2 0.0400(10) 0.0370(10) 0.0390(10) 0.0135(9) 0.0114(9) 0.0191(9)
C1 0.050(2) 0.067(2) 0.070(2) 0.029(2) 0.017(2) 0.034(2)
C2 0.0420(10) 0.0370(10) 0.051(2) 0.0100(10) 0.0150(10) 0.0230(10)
C3 0.0400(10) 0.0370(10) 0.0340(10) 0.0100(10) 0.0120(10) 0.0140(10)
C4 0.0420(10) 0.0350(10) 0.0370(10) 0.0090(10) 0.0050(10) 0.0190(10)
C5 0.064(2) 0.048(2) 0.052(2) 0.0150(10) 0.0260(10) 0.0320(10)
C6 0.069(2) 0.054(2) 0.055(2) 0.0260(10) 0.0350(10) 0.0320(10)
C7 0.058(2) 0.0410(10) 0.046(2) 0.0200(10) 0.0210(10) 0.0210(10)
C8 0.074(2) 0.044(2) 0.060(2) 0.0100(10) 0.021(2) 0.0270(10)
C9 0.0360(10) 0.0390(10) 0.0430(10) 0.0100(10) 0.0090(10) 0.0200(10)
C10 0.0370(10) 0.0420(10) 0.0360(10) 0.0090(10) 0.0090(10) 0.0160(10)
C11 0.0430(10) 0.0480(10) 0.0370(10) 0.0160(10) 0.0120(10) 0.0210(10)
C12 0.0370(10) 0.060(2) 0.044(2) 0.0110(10) 0.0060(10) 0.0270(10)
C13 0.0420(10) 0.0470(10) 0.0420(10) 0.0040(10) 0.0010(10) 0.0160(10)
C14 0.0470(10) 0.0370(10) 0.0420(10) 0.0070(10) 0.0060(10) 0.0150(10)

loop_
_atom_type_symbol
_atom_type_description
_atom_type_scat_dispersion_real
_atom_type_scat_dispersion_imag
_atom_type_scat_source
C C 0.0033 0.0016 'International Tables Vol C Tables 4.2.6.8 and 6.1.1.4'
H H 0.0000 0.0000 'International Tables Vol C Tables 4.2.6.8 and 6.1.1.4'
N N 0.0061 0.0033 'International Tables Vol C Tables 4.2.6.8 and 6.1.1.4'
O O 0.0106 0.0060 'International Tables Vol C Tables 4.2.6.8 and 6.1.1.4'
Cu Cu 0.3201 1.2651 'International Tables Vol C Tables 4.2.6.8 and 6.1.1.4'

loop_
_geom_angle_atom_site_label_1
_geom_angle_atom_site_label_2
_geom_angle_atom_site_label_3
_geom_angle_site_symmetry_1
_geom_angle_site_symmetry_3
_geom_angle
_geom_angle_publ_flag
O1 Cu1 O2 . . 55.76(7) yes
O1 Cu1 N1 . . 89.89(8) yes
O2 Cu1 N1 . . 93.72(8) yes
O4 Cu2 O5 . . 55.23(7) yes
O4 Cu2 N2 . . 90.02(8) yes
N2 Cu2 O5 . . 89.87(8) yes
N1 Cu1 N1 . 2 180.0(3) no
N2 Cu2 N2 . 2_566 180.0(3) no
O1 Cu1 O1 . 2 180.00(9) no
O1 Cu1 N1 2 2 89.89(8) no
O1 Cu1 O2 . 2 124.3(3) no
O4 Cu2 O5 . 2_566 124.8(3) no
O4 Cu2 N2 2_566 . 89.98(8) no
O1 Cu1 N1 2 . 90.11(8) no
O1 Cu1 N1 . 2 90.11(8) no
O1 Cu1 O2 2 . 124.3(3) no
O1 Cu1 O2 2 2 55.76(7) no
O1 C2 C1 . . 117.9(3) no
O2 Cu1 O2 . 2 180.0(3) no
O2 C2 O1 . . 121.6(2) no
O2 C2 C1 . . 120.5(3) no
O3 C4 C5 . . 119.3(2) no
O3 C4 C3 . . 122.4(2) no
O4 Cu2 O4 . 2_566 180.0 no
O4 Cu2 O5 2_566 2_566 55.23(7) no
O4 Cu2 O5 2_566 . 124.8(3) no
O4 Cu2 N2 . 2_566 89.98(8) no
O4 Cu2 N2 2_566 2_566 90.02(8) no
O4 C9 C8 . . 117.4(2) no
O5 Cu2 O5 . 2_566 180.0(3) no
O5 C9 O4 . . 121.8(2) no
O5 C9 C8 . . 120.8(3) no
O6 C11 C12 . . 119.7(2) no
O6 C11 C10 . . 121.7(2) no
N1 Cu1 O2 . 2 86.3(2) no
N1 Cu1 O2 2 . 86.3(2) no
N1 Cu1 O2 2 2 93.72(8) no
N1 Cu1 N1 2 . 180.00(10) no
N1 C3 C4 . . 122.5(2) no
N1 C3 H3 . . 118.8 no
N1 C7 C6 . . 121.6(2) no
N1 C7 H7 . . 119.2 no
N2 Cu2 O5 . 2_566 90.1(2) no
N2 Cu2 O5 2_566 2_566 89.87(8) no
N2 Cu2 O5 2_566 . 90.1(2) no
N2 C10 C11 . . 122.2(2) no
N2 C10 H10 . . 118.9 no
N2 C14 C13 . . 121.2(2) no
N2 C14 H14 . . 119.4 no
N2 Cu2 N2 . 2_566 180.0 no
C2 O1 Cu1 . . 105.2(2) no
C4 O3 H15 . . 110(2) no
C2 O2 Cu1 . . 77.5(2) no
C9 O5 Cu2 . . 77.0(2) no
C9 O4 Cu2 . . 106.0(2) no
C11 O6 H16 . . 112(3) no
C3 N1 C7 . . 119.1(2) no
C3 N1 Cu1 . . 119.9(2) no
C7 N1 Cu1 . . 121.0(2) no
C14 N2 C10 . . 119.2(2) no
C14 N2 Cu2 . . 121.3(2) no
C10 N2 Cu2 . . 119.5(2) no
C2 C1 H1A . . 109.5 no
C2 C1 H1B . . 109.5 no
C2 C1 H1C . . 109.5 no
C4 C3 H3 . . 118.8 no
C4 C5 C6 . . 119.2(2) no
C4 C5 H5 . . 120.4 no
C5 C4 C3 . . 118.3(2) no
C5 C6 H6 . . 120.4 no
C6 C5 H5 . . 120.4 no
C6 C7 H7 . . 119.2 no
C7 C6 C5 . . 119.2(3) no
C7 C6 H6 . . 120.4 no
C9 C8 H8A . . 109.5 no
C9 C8 H8B . . 109.5 no
C9 C8 H8C . . 109.5 no
C11 C10 H10 . . 118.9 no
C11 C12 C13 . . 118.9(2) no
C11 C12 H12 . . 120.6 no
C12 C11 C10 . . 118.6(2) no
C12 C13 C14 . . 119.9(2) no
C12 C13 H13 . . 120.0 no
C13 C12 H12 . . 120.6 no
C13 C14 H14 . . 119.4 no
C14 C13 H13 . . 120.0 no
H1A C1 H1B . . 109.5 no
H1A C1 H1C . . 109.5 no
H1B C1 H1C . . 109.5 no
H8A C8 H8B . . 109.5 no
H8A C8 H8C . . 109.5 no
H8B C8 H8C . . 109.5 no

loop_
_geom_bond_atom_site_label_1
_geom_bond_atom_site_label_2
_geom_bond_site_symmetry_2
_geom_bond_distance
_geom_bond_publ_flag
Cu1 O1 . 1.979(2) yes
Cu1 N1 2 1.997(2) yes
Cu1 O2 2 2.586(2) yes
Cu2 O4 . 1.975(2) yes
Cu2 O5 . 2.614(2) yes
Cu2 N2 . 2.014(2) yes
O1 C2 . 1.272(3) yes
O2 C2 . 1.249(3) yes
O4 C9 . 1.275(3) yes
O5 C9 . 1.244(3) yes
Cu1 O1 2 1.979(2) no
Cu1 N1 . 1.997(2) no
Cu1 O2 . 2.586(2) no
Cu2 O4 2_566 1.975(2) no
Cu2 O5 2_566 2.614(2) no
Cu2 N2 2_566 2.014(2) no
O3 C4 . 1.351(3) no
O3 H15 . 0.85(3) no
O6 C11 . 1.354(3) no
O6 H16 . 0.850(10) no
N1 C3 . 1.337(3) no
N1 C7 . 1.337(3) no
N2 C14 . 1.338(3) no
N2 C10 . 1.339(3) no
C1 C2 . 1.506(4) no
C1 H1A . 0.9600 no
C1 H1B . 0.9600 no
C1 H1C . 0.9600 no
C3 C4 . 1.389(3) no
C3 H3 . 0.9300 no
C4 C5 . 1.376(4) no
C5 C6 . 1.387(4) no
C5 H5 . 0.9300 no
C6 C7 . 1.381(4) no
C6 H6 . 0.9300 no
C7 H7 . 0.9300 no
C8 C9 . 1.509(4) no
C8 H8A . 0.9600 no
C8 H8B . 0.9600 no
C8 H8C . 0.9600 no
C10 C11 . 1.388(3) no
C10 H10 . 0.9300 no
C11 C12 . 1.377(4) no
C12 C13 . 1.378(4) no
C12 H12 . 0.9300 no
C13 C14 . 1.380(4) no
C13 H13 . 0.9300 no
C14 H14 . 0.9300 no

loop_
_geom_hbond_atom_site_label_D
_geom_hbond_atom_site_label_H
_geom_hbond_atom_site_label_A
_geom_hbond_distance_DH
_geom_hbond_distance_HA
_geom_hbond_distance_DA
_geom_hbond_angle_DHA
_geom_hbond_publ_flag
O3 H15 O5 0.85(3) 1.78(3) 2.632(3) 175(4) yes
O6 H16 O2 0.85(3) 1.780(10) 2.618(3) 171(4) yes

loop_
_geom_torsion_atom_site_label_1
_geom_torsion_atom_site_label_2
_geom_torsion_atom_site_label_3
_geom_torsion_atom_site_label_4
_geom_torsion_site_symmetry_1
_geom_torsion
_geom_torsion_publ_flag
Cu1 O1 C2 O2 . -1.7(3) no
Cu1 O1 C2 C1 . 177.4(2) no
Cu1 N1 C3 C4 . 179.2(2) no
Cu1 N1 C7 C6 . -179.7(2) no
Cu2 O4 C9 O5 . -0.4(3) no
Cu2 O4 C9 C8 . -179.6(2) no
Cu2 N2 C10 C11 . -179.2(2) no
Cu2 N2 C14 C13 . 179.3(2) no
O1 Cu1 N1 C3 . -139.2(2) no
O1 Cu1 N1 C3 2 40.8(2) no
O1 Cu1 N1 C7 . 40.9(2) no
O1 Cu1 N1 C7 2 -139.1(2) no
O3 C4 C5 C6 . 178.9(3) no
O4 Cu2 N2 C14 . 36.2(2) no
O4 Cu2 N2 C14 2_566 -143.8(2) no
O4 Cu2 N2 C10 . -144.4(2) no
O4 Cu2 N2 C10 2_566 35.6(2) no
O6 C11 C12 C13 . -179.3(3) no
N1 Cu1 O1 C2 2 -84.6(2) no
N1 Cu1 O1 C2 . 95.4(2) no
N1 C3 C4 O3 . -178.2(2) no
N1 C3 C4 C5 . 0.8(4) no
N2 Cu2 O4 C9 . 90.0(2) no
N2 Cu2 O4 C9 2_566 -90.0(2) no
N2 C10 C11 O6 . 179.3(2) no
N2 C10 C11 C12 . -0.5(4) no
C3 N1 C7 C6 . 0.5(4) no
C3 C4 C5 C6 . -0.2(4) no
C4 C5 C6 C7 . -0.3(5) no
C5 C6 C7 N1 . 0.2(4) no
C7 N1 C3 C4 . -1.0(4) no
C10 N2 C14 C13 . -0.2(4) no
C10 C11 C12 C13 . 0.4(4) no
C11 C12 C13 C14 . -0.3(4) no
C12 C13 C14 N2 . 0.2(4) no
C14 N2 C10 C11 . 0.3(4) no
